data_1534736
loop_
_publ_author_name
'Groat, L.A.'
'Ercit, T.S.'
'Hawthorne, F.C.'

_publ_section_title
;
 The incorporation of boron into the vesuvianite structure
;
_journal_name_full 'Canadian Mineralogist'
_journal_page_first 505
_journal_page_last 523
_journal_volume 32
_journal_year 1994
_chemical_formula_sum 'Al7.2 B1.03 Ca19 Fe2.13 H7.3 Mg3.92 O78 Si18 Ti0.32'
_chemical_name_systematic
;
Ca19 (Al7.2 Ti.32 Mg3.92 Fe2.13 B1.03) (Si O4)10 (Si2 O7)4 O2.7 (O H)7.3
;
_space_group_IT_number 126
_symmetry_space_group_name_Hall '-P 4a 2bc'
_symmetry_space_group_name_H-M 'P 4/n n c :2'
_cell_angle_alpha 90
_cell_angle_beta 90
_cell_angle_gamma 90
_cell_formula_units_Z 2
_cell_length_a 15.71
_cell_length_b 15.71
_cell_length_c 11.719
_cell_volume 2892.297
_citation_journal_id_ASTM CAMIA6
_cod_data_source_file Groat_CAMIA6_1994_1662.cif
_cod_data_source_block H7.3Al7.2B1.03Ca19Fe2.13Mg3.92O78Si18Ti0.32
_cod_original_formula_sum 'H7.3 Al7.2 B1.03 Ca19 Fe2.13 Mg3.92 O78 Si18 Ti0.32'
_cod_database_code 1534736

loop_
_symmetry_equiv_pos_as_xyz
x,y,z
-y+1/2,x,z
-x+1/2,-y+1/2,z
y,-x+1/2,z
x,-y+1/2,-z+1/2
y,x,-z+1/2
-x+1/2,y,-z+1/2
-y+1/2,-x+1/2,-z+1/2
-x,-y,-z
y-1/2,-x,-z
x-1/2,y-1/2,-z
-y,x-1/2,-z
-x,y-1/2,z-1/2
-y,-x,z-1/2
x-1/2,-y,z-1/2
y-1/2,x-1/2,z-1/2

loop_
_atom_site_label
_atom_site_type_symbol
_atom_site_fract_x
_atom_site_fract_y
_atom_site_fract_z
_atom_site_occupancy
_atom_site_U_iso_or_equiv
O12 O-2 0.75 0.75 0.873 0.3 0.0
Ca1 Ca+2 0.75 0.25 0.25 1 0.0
Mg3 Mg+2 0.88812 0.12043 0.1275 0.47 0.0
Ca2 Ca+2 0.81022 0.04518 0.3794 1 0.0
Ca4 Ca+2 0.75 0.75 0.1421 0.5 0.0
Fe5 Fe+2 0.25 0.25 0.25 0.05 0.0
Al3 Al+3 0 0 0 1 0.0
Fe4 Fe+2 0.051 0.051 0.25 0.13 0.0
O7 O-2 0.0557 0.1754 0.3199 0.65 0.0
Al4 Al+3 0.88812 0.12043 0.1275 0.4 0.0
B1 B+3 0.051 0.051 0.25 0.13 0.0
O3 O-2 -0.0452 0.224 0.0765 1 0.0
O9 O-2 -0.0603 -0.0927 0.0669 1 0.0
Ti1 Ti+4 0.75 0.75 0.069 0.08 0.0
Mg1 Mg+2 0.75 0.75 0.069 0.04 0.0
O4 O-2 -0.0612 0.1055 0.4704 1 0.0
Fe1 Fe+2 0.75 0.75 0.069 0.13 0.0
O6 O-2 0.8788 0.7253 0.0544 1 0.0
O5 O-2 0.8287 0.0123 0.1797 1 0.0
O15 O-2 0.18 0.271 0.206 0.1 0.0
Fe2 Fe+2 0.75 0.75 0.0417 0.13 0.0
Si3 Si+4 0.9161 0.8497 0.3644 1 0.0
Si2 Si+4 0.8206 0.0422 0.8718 1 0.0
O11 O-2 0.75 0.75 0.855 0.3 0.0
Mg2 Mg+2 0.75 0.75 0.0417 0.04 0.0
Ca3 Ca+2 0.89999 0.82166 0.89018 1 0.0
O2 O-2 0.8802 0.1603 0.2815 1 0.0
O8 O-2 0.044 0.146 0.304 0.35 0.0
Si1 Si+4 0.75 0.25 0 1 0.0
Ti2 Ti+4 0.75 0.75 0.0417 0.08 0.0
Fe3 Fe+2 0.88812 0.12043 0.1275 0.13 0.0
O10 O-2 0.8545 0.8545 0.25 1 0.0
O14 O-2 -0.003 0.053 0.157 0.35 0.0
B2 B+3 0.25 0.25 0.25 0.51 0.0
O13 O-2 -0.0029 0.0626 0.1351 0.65 0.0
O1 O-2 0.7791 0.1727 0.0846 1 0.0
